data_4510051
loop_
_publ_author_name
'Sovago, Ioana'
'Gutmann, Matthias J'
'Hill, J Grant'
'Senn, Hans Martin'
'Thomas, Lynne H'
'Wilson, Chick C'
'Farrugia, Louis J'

_publ_section_title
;
 Experimental Electron Density and Neutron Diffraction Studies on the
 Polymorphs of Sulfathiazole.
;
_journal_issue 3
_journal_name_full 'Crystal growth &amp; design'
_journal_page_first 1227
_journal_page_last 1239
_journal_paper_doi 10.1021/cg401757z
_journal_volume 14
_journal_year 2014
_chemical_compound_source 'as described'
_chemical_formula_moiety 'C9 H9 N3 O2 S2'
_chemical_formula_sum 'C9 H9 N3 O2 S2'
_chemical_formula_weight 255.31
_space_group_IT_number 14
_symmetry_cell_setting monoclinic
_symmetry_Int_Tables_number 14
_symmetry_space_group_name_Hall '-P 2yn'
_symmetry_space_group_name_H-M 'P 1 21/n 1'
_atom_sites_solution_hydrogens difmap
_atom_sites_solution_primary direct
_atom_sites_solution_secondary direct
_cell_angle_alpha 90
_cell_angle_beta 91.6430(10)
_cell_angle_gamma 90
_cell_formula_units_Z 4
_cell_length_a 10.7891(2)
_cell_length_b 8.48360(10)
_cell_length_c 11.3978(2)
_cell_measurement_reflns_used 11135
_cell_measurement_temperature 100(2)
_cell_measurement_theta_max 50.59
_cell_measurement_theta_min 2
_cell_measurement_wavelength 0.71073
_cell_volume 1042.82(3)
_computing_cell_refinement 'HKL Scalepack (Otwinowski & Minor 1997)'
_computing_data_collection 'Collect (Bruker AXS BV, 1997-2004)'
_computing_data_reduction 'HKL Denzo and Scalepack (Otwinowski & Minor 1997)'
_computing_molecular_graphics 'ORTEP-3 for Windows (Farrugia, 2012)'
_computing_publication_material 'WinGX publication routines (Farrugia, 2012)'
_computing_structure_refinement 'SHELXL-2013 (Sheldrick, 2013)'
_computing_structure_solution 'SIR-92 (Altomare et al., 1994)'
_diffrn_ambient_temperature 100(2)
_diffrn_detector 'CCD plate'
_diffrn_detector_area_resol_mean 9
_diffrn_measured_fraction_theta_full 0.999
_diffrn_measured_fraction_theta_max 0.99
_diffrn_measurement_device '95mm CCD camera on \k-goniostat'
_diffrn_measurement_device_type KappaCCD
_diffrn_measurement_method 'CCD rotation images, thick slices'
_diffrn_orient_matrix_type 'by Bruker AXS Collect from scalepack cell'
_diffrn_orient_matrix_UB_11 -0.090831
_diffrn_orient_matrix_UB_12 0.014963
_diffrn_orient_matrix_UB_13 0.011217
_diffrn_orient_matrix_UB_21 0.014567
_diffrn_orient_matrix_UB_22 -0.000103
_diffrn_orient_matrix_UB_23 0.087042
_diffrn_orient_matrix_UB_31 0.011637
_diffrn_orient_matrix_UB_32 0.116921
_diffrn_orient_matrix_UB_33 -0.001359
_diffrn_radiation_monochromator graphite
_diffrn_radiation_probe x-ray
_diffrn_radiation_type MoK\a
_diffrn_radiation_wavelength 0.71073
_diffrn_reflns_av_R_equivalents 0.032
_diffrn_reflns_Laue_measured_fraction_full 0.999
_diffrn_reflns_Laue_measured_fraction_max 0.99
_diffrn_reflns_limit_h_max 23
_diffrn_reflns_limit_h_min -23
_diffrn_reflns_limit_k_max 18
_diffrn_reflns_limit_k_min -18
_diffrn_reflns_limit_l_max 24
_diffrn_reflns_limit_l_min -24
_diffrn_reflns_number 309882
_diffrn_reflns_point_group_measured_fraction_full 0.999
_diffrn_reflns_point_group_measured_fraction_max 0.99
_diffrn_reflns_reduction_process
;
        Scaled and merged with Sortav
        R.H. Blessing, (1987) Cryst. Rev. 1, 3-58
        R.H. Blessing, (1989) J. Appl. Cryst. 22, 396-397
;
_diffrn_reflns_theta_full 25.242
_diffrn_reflns_theta_max 50.588
_diffrn_reflns_theta_min 2.563
_diffrn_source 'Enraf Nonius FR590'
_exptl_absorpt_coefficient_mu 0.497
_exptl_absorpt_correction_T_max 0.75
_exptl_absorpt_correction_T_min 0.57
_exptl_absorpt_correction_type gaussian
_exptl_absorpt_process_details
;
        P. Coppens, L. Leiserowitz, D Rabinovich, Acta Cryst.
        (1965), 18, 1035-1038
;
_exptl_crystal_colour colourless
_exptl_crystal_density_diffrn 1.626
_exptl_crystal_density_method 'not measured'
_exptl_crystal_description prism
_exptl_crystal_F_000 528
_exptl_crystal_size_max 0.67
_exptl_crystal_size_mid 0.21
_exptl_crystal_size_min 0.16
_refine_diff_density_max 0.62
_refine_diff_density_min -0.801
_refine_diff_density_rms 0.097
_refine_ls_extinction_method none
_refine_ls_goodness_of_fit_ref 1.08
_refine_ls_hydrogen_treatment refall
_refine_ls_matrix_type full
_refine_ls_number_constraints 0
_refine_ls_number_parameters 181
_refine_ls_number_reflns 11135
_refine_ls_number_restraints 0
_refine_ls_restrained_S_all 1.08
_refine_ls_R_factor_all 0.0285
_refine_ls_R_factor_gt 0.0245
_refine_ls_shift/su_max 0.002
_refine_ls_shift/su_mean 0
_refine_ls_structure_factor_coef Fsqd
_refine_ls_weighting_details 'w=1/[\s^2^(Fo^2^)+(0.0399P)^2^+0.0758P] where P=(Fo^2^+2Fc^2^)/3'
_refine_ls_weighting_scheme calc
_refine_ls_wR_factor_gt 0.0747
_refine_ls_wR_factor_ref 0.0766
_reflns_number_gt 9967
_reflns_number_total 11135
_reflns_threshold_expression 'I > 2\s(I)'
_cod_data_source_file cg401757z_si_002.cif
_cod_data_source_block form_IV_shelx
_cod_depositor_comments
;Adding full bibliography for
 ./tmp-cod-update-bibliographies-29779/cifs/4510051.cif.
;
_cod_original_sg_symbol_H-M 'P 21/n'
_cod_database_code 4510051
_shelx_estimated_absorpt_t_min 0.732
_shelx_estimated_absorpt_t_max 0.925

loop_
_symmetry_equiv_pos_as_xyz
'x, y, z'
'-x+1/2, y+1/2, -z+1/2'
'-x, -y, -z'
'x-1/2, -y-1/2, z-1/2'

loop_
_atom_site_label
_atom_site_type_symbol
_atom_site_fract_x
_atom_site_fract_y
_atom_site_fract_z
_atom_site_U_iso_or_equiv
_atom_site_adp_type
_atom_site_occupancy
_atom_site_calc_flag
S11 S 0.48192(2) 0.11488(2) 0.76289(2) 0.01086(2) Uani 1 d
S12 S 0.34374(2) 0.34275(2) 0.56714(2) 0.02029(2) Uani 1 d
O11 O 0.40151(3) 0.04186(3) 0.67410(3) 0.01549(4) Uani 1 d
O12 O 0.49686(3) 0.03445(3) 0.87407(2) 0.01648(4) Uani 1 d
N10 N 0.44191(3) 0.29210(3) 0.79386(2) 0.01204(4) Uani 1 d
N11 N 0.98735(3) 0.19078(3) 0.57027(3) 0.01317(4) Uani 1 d
N15 N 0.38872(3) 0.54233(3) 0.72815(3) 0.01259(4) Uani 1 d
C11 C 0.39818(3) 0.38640(4) 0.70936(3) 0.01134(4) Uani 1 d
C13 C 0.31401(5) 0.54111(5) 0.53934(4) 0.02311(7) Uani 1 d
C14 C 0.34238(4) 0.63020(5) 0.63428(4) 0.01699(5) Uani 1 d
C111 C 0.63037(3) 0.13391(4) 0.70311(3) 0.01116(4) Uani 1 d
C112 C 0.72182(3) 0.21533(4) 0.76840(3) 0.01308(4) Uani 1 d
C113 C 0.83965(3) 0.23174(4) 0.72433(3) 0.01305(4) Uani 1 d
C114 C 0.86755(3) 0.16928(4) 0.61364(3) 0.01115(4) Uani 1 d
C115 C 0.77626(3) 0.08422(4) 0.55064(3) 0.01189(4) Uani 1 d
C116 C 0.65770(3) 0.06744(4) 0.59500(3) 0.01180(4) Uani 1 d
H11A H 0.9888(9) 0.1679(12) 0.4913(9) 0.026(2) Uiso 1 d
H11B H 1.0110(9) 0.2922(12) 0.5804(9) 0.025(2) Uiso 1 d
H13 H 0.2802(10) 0.5709(12) 0.4626(10) 0.034(3) Uiso 1 d
H14 H 0.3357(8) 0.7418(12) 0.6476(8) 0.022(2) Uiso 1 d
H15 H 0.4142(9) 0.5828(13) 0.7973(9) 0.027(2) Uiso 1 d
H112 H 0.7044(9) 0.2632(13) 0.8447(10) 0.030(2) Uiso 1 d
H113 H 0.8997(8) 0.2930(12) 0.7720(8) 0.021(2) Uiso 1 d
H115 H 0.7947(9) 0.0435(12) 0.4750(9) 0.026(2) Uiso 1 d
H116 H 0.5925(9) 0.0145(13) 0.5462(9) 0.026(2) Uiso 1 d

loop_
_atom_site_aniso_label
_atom_site_aniso_U_11
_atom_site_aniso_U_22
_atom_site_aniso_U_33
_atom_site_aniso_U_23
_atom_site_aniso_U_13
_atom_site_aniso_U_12
S11 0.01420(3) 0.00898(3) 0.00946(3) -0.00001(2) 0.00113(2) 0.00049(2)
S12 0.03106(5) 0.01511(4) 0.01413(3) -0.00159(3) -0.00933(3) 0.00357(3)
O11 0.01601(9) 0.01469(9) 0.01577(9) -0.00413(7) 0.00040(7) -0.00261(7)
O12 0.02497(11) 0.01250(8) 0.01217(8) 0.00376(6) 0.00379(8) 0.00343(8)
N10 0.01602(9) 0.00994(8) 0.01013(7) -0.00003(6) -0.00023(6) 0.00225(7)
N11 0.01467(9) 0.01213(8) 0.01278(8) 0.00048(7) 0.00165(7) -0.00063(7)
N15 0.01416(8) 0.01026(8) 0.01326(8) 0.00035(6) -0.00090(7) 0.00149(6)
C11 0.01237(9) 0.01068(9) 0.01092(8) 0.00013(7) -0.00068(7) 0.00089(7)
C13 0.0336(2) 0.01772(14) 0.01749(13) 0.00221(11) -0.00916(13) 0.00602(13)
C14 0.02022(13) 0.01330(11) 0.01726(12) 0.00262(9) -0.00262(10) 0.00369(9)
C111 0.01351(9) 0.01076(8) 0.00918(8) -0.00080(7) -0.00006(7) 0.00067(7)
C112 0.01516(10) 0.01388(10) 0.01020(8) -0.00288(7) 0.00009(7) -0.00028(8)
C113 0.01476(10) 0.01298(10) 0.01137(9) -0.00245(7) -0.00035(7) -0.00079(8)
C114 0.01344(9) 0.00982(8) 0.01016(8) 0.00027(6) -0.00002(7) 0.00062(7)
C115 0.01412(9) 0.01222(9) 0.00929(8) -0.00116(7) 0.00004(7) 0.00054(7)
C116 0.01388(9) 0.01212(9) 0.00936(8) -0.00155(7) -0.00045(7) 0.00022(7)

loop_
_atom_type_symbol
_atom_type_description
_atom_type_scat_dispersion_real
_atom_type_scat_dispersion_imag
_atom_type_scat_source
S S 0.1246 0.1234 'International Tables Vol C Tables 4.2.6.8 and 6.1.1.4'
O O 0.0106 0.006 'International Tables Vol C Tables 4.2.6.8 and 6.1.1.4'
N N 0.0061 0.0033 'International Tables Vol C Tables 4.2.6.8 and 6.1.1.4'
C C 0.0033 0.0016 'International Tables Vol C Tables 4.2.6.8 and 6.1.1.4'
H H 0 0 'International Tables Vol C Tables 4.2.6.8 and 6.1.1.4'

loop_
_exptl_crystal_face_index_h
_exptl_crystal_face_index_k
_exptl_crystal_face_index_l
_exptl_crystal_face_perp_dist
-1 0 1 0.009
1 0 -1 0.006
0 0 1 0.021
-1 0 0 0.022
-2 0 -3 0.033
1 4 7 0.018
-1 2 -8 0.026
3 0 -2 0.007
-3 8 -7 0.04
-6 7 -8 0.035
0 -4 1 0.007

loop_
_geom_angle_atom_site_label_1
_geom_angle_atom_site_label_2
_geom_angle_atom_site_label_3
_geom_angle
O12 S11 O11 117.337(19)
O12 S11 N10 105.867(16)
O11 S11 N10 113.158(16)
O12 S11 C111 107.585(17)
O11 S11 C111 107.478(15)
N10 S11 C111 104.577(15)
C13 S12 C11 91.104(18)
C11 N10 S11 119.78(2)
C114 N11 H11A 110.9(6)
C114 N11 H11B 109.7(6)
H11A N11 H11B 108.2(9)
C11 N15 C14 115.71(3)
C11 N15 H15 119.7(7)
C14 N15 H15 124.6(7)
N10 C11 N15 120.28(3)
N10 C11 S12 130.37(2)
N15 C11 S12 109.34(2)
C14 C13 S12 111.08(3)
C14 C13 H13 130.4(6)
S12 C13 H13 118.6(6)
C13 C14 N15 112.76(3)
C13 C14 H14 131.5(6)
N15 C14 H14 115.8(6)
C116 C111 C112 120.36(3)
C116 C111 S11 121.41(2)
C112 C111 S11 118.22(2)
C113 C112 C111 119.73(3)
C113 C112 H112 118.7(6)
C111 C112 H112 121.6(6)
C112 C113 C114 120.53(3)
C112 C113 H113 116.7(5)
C114 C113 H113 122.7(5)
C115 C114 C113 119.16(3)
C115 C114 N11 121.67(3)
C113 C114 N11 119.16(3)
C116 C115 C114 120.30(3)
C116 C115 H115 120.4(6)
C114 C115 H115 119.2(6)
C111 C116 C115 119.86(3)
C111 C116 H116 120.9(6)
C115 C116 H116 119.1(6)

loop_
_geom_bond_atom_site_label_1
_geom_bond_atom_site_label_2
_geom_bond_distance
S11 O12 1.4442(3)
S11 O11 1.4527(3)
S11 N10 1.6063(3)
S11 C111 1.7658(3)
S12 C13 1.7405(4)
S12 C11 1.7479(3)
N10 C11 1.3282(4)
N11 C114 1.4089(4)
N11 H11A 0.921(10)
N11 H11B 0.904(10)
N15 C11 1.3444(4)
N15 C14 1.3855(4)
N15 H15 0.895(10)
C13 C14 1.3479(6)
C13 H13 0.971(11)
C14 H14 0.962(10)
C111 C116 1.3943(4)
C111 C112 1.4008(4)
C112 C113 1.3873(5)
C112 H112 0.983(11)
C113 C114 1.4089(4)
C113 H113 0.982(9)
C114 C115 1.4021(4)
C115 C116 1.3962(4)
C115 H115 0.955(10)
C116 H116 0.992(10)

loop_
_geom_torsion_atom_site_label_1
_geom_torsion_atom_site_label_2
_geom_torsion_atom_site_label_3
_geom_torsion_atom_site_label_4
_geom_torsion
O12 S11 N10 C11 -166.99(3)
O11 S11 N10 C11 -37.13(3)
C111 S11 N10 C11 79.53(3)
S11 N10 C11 N15 -166.13(3)
S11 N10 C11 S12 15.09(4)
C14 N15 C11 N10 179.81(3)
C14 N15 C11 S12 -1.17(4)
C13 S12 C11 N10 -179.83(4)
C13 S12 C11 N15 1.28(3)
C11 S12 C13 C14 -1.12(4)
S12 C13 C14 N15 0.68(6)
C11 N15 C14 C13 0.34(5)
O12 S11 C111 C116 119.92(3)
O11 S11 C111 C116 -7.30(3)
N10 S11 C111 C116 -127.82(3)
O12 S11 C111 C112 -58.79(3)
O11 S11 C111 C112 173.99(3)
N10 S11 C111 C112 53.46(3)
C116 C111 C112 C113 0.92(5)
S11 C111 C112 C113 179.65(3)
C111 C112 C113 C114 0.99(5)
C112 C113 C114 C115 -2.77(5)
C112 C113 C114 N11 178.68(3)
C113 C114 C115 C116 2.66(5)
N11 C114 C115 C116 -178.83(3)
C112 C111 C116 C115 -1.02(5)
S11 C111 C116 C115 -179.71(2)
C114 C115 C116 C111 -0.79(5)
